data_2012956
loop_
_publ_author_name
'Rivard, Eric'
'McWilliams, Andrew R.'
'Lough, Alan J.'
'Manners, Ian'

_publ_section_title
;
 Bis(trichlorophosphine)iminium salts, [Cl~3~P=N=PCl~3~]^+^, with
 transition metal halide counter-ions
;
_journal_issue 9
_journal_name_full 'Acta Crystallographica Section C'
_journal_page_first i114
_journal_page_last i118
_journal_paper_doi 10.1107/S0108270102012532
_journal_volume 58
_journal_year 2002
_chemical_formula_iupac '(Cl6 N P2)2 [Zr2 Cl10]'
_chemical_formula_moiety '(Cl6 N P2 2+)2, Cl10 Zr2 2-'
_chemical_formula_sum 'Cl22 N2 P4 Zr2'
_chemical_formula_weight 1114.24
_chemical_name_systematic
;Bis[bis(trichlorophosphino)iminium]
 di-\m-chloro-bis[tetrachlorozirconium(IV)]
;
_space_group_IT_number 64
_symmetry_cell_setting orthorhombic
_symmetry_space_group_name_Hall '-C 2ac 2'
_symmetry_space_group_name_H-M 'C m c a'
_atom_sites_solution_hydrogens none
_atom_sites_solution_primary direct
_atom_sites_solution_secondary difmap
_audit_creation_method SHELXTL
_cell_angle_alpha 90.00
_cell_angle_beta 90.00
_cell_angle_gamma 90.00
_cell_formula_units_Z 4
_cell_length_a 18.0456(4)
_cell_length_b 11.4295(6)
_cell_length_c 15.7039(5)
_cell_measurement_reflns_used 7047
_cell_measurement_temperature 250.0(10)
_cell_measurement_theta_max 26.5
_cell_measurement_theta_min 3.3
_cell_volume 3239.0(2)
_computing_cell_refinement 'DENZO--SMN (Otwinowski & Minor, 1997)'
_computing_data_collection 'COLLECT (Nonius BV, 2001)'
_computing_data_reduction DENZO--SMN
_computing_molecular_graphics SHELXTL
_computing_publication_material SHELXTL
_computing_structure_refinement SHELXTL
_computing_structure_solution 'SHELXTL (Sheldrick, 1999)'
_diffrn_ambient_temperature 250.0(10)
_diffrn_detector_area_resol_mean 9
_diffrn_measured_fraction_theta_full 0.989
_diffrn_measured_fraction_theta_max 0.989
_diffrn_measurement_device_type 'Nonius KappaCCD'
_diffrn_measurement_method '\f scans and \w scans with \k offsets'
_diffrn_radiation_monochromator graphite
_diffrn_radiation_source 'fine-focus sealed tube'
_diffrn_radiation_type MoK\a
_diffrn_radiation_wavelength 0.71073
_diffrn_reflns_av_R_equivalents 0.051
_diffrn_reflns_av_sigmaI/netI 0.040
_diffrn_reflns_limit_h_max 22
_diffrn_reflns_limit_h_min -22
_diffrn_reflns_limit_k_max 14
_diffrn_reflns_limit_k_min -14
_diffrn_reflns_limit_l_max 0
_diffrn_reflns_limit_l_min -19
_diffrn_reflns_number 7407
_diffrn_reflns_theta_full 26.51
_diffrn_reflns_theta_max 26.51
_diffrn_reflns_theta_min 3.34
_diffrn_standards_decay_% 0
_diffrn_standards_number 0
_exptl_absorpt_coefficient_mu 2.660
_exptl_absorpt_correction_T_max 0.769
_exptl_absorpt_correction_T_min 0.498
_exptl_absorpt_correction_type multi-scan
_exptl_absorpt_process_details '(DENZO--SMN; Otwinowski & Minor, 1997)'
_exptl_crystal_colour colourless
_exptl_crystal_density_diffrn 2.285
_exptl_crystal_density_method 'not measured'
_exptl_crystal_description needle
_exptl_crystal_F_000 2112
_exptl_crystal_size_max 0.30
_exptl_crystal_size_mid 0.20
_exptl_crystal_size_min 0.10
_refine_diff_density_max 0.398
_refine_diff_density_min -0.403
_refine_ls_extinction_coef 0.00067(9)
_refine_ls_extinction_expression Fc^*^=kFc[1+0.001xFc^2^\l^3^/sin(2\q)]^-1/4^
_refine_ls_extinction_method SHELXL97
_refine_ls_goodness_of_fit_ref 1.063
_refine_ls_hydrogen_treatment none
_refine_ls_matrix_type full
_refine_ls_number_parameters 76
_refine_ls_number_reflns 1725
_refine_ls_number_restraints 0
_refine_ls_restrained_S_all 1.063
_refine_ls_R_factor_all 0.0419
_refine_ls_R_factor_gt 0.0299
_refine_ls_shift/su_max 0.001
_refine_ls_shift/su_mean 0.000
_refine_ls_structure_factor_coef Fsqd
_refine_ls_weighting_details 'calc w = 1/[\s^2^(Fo^2^)+(0.0297P)^2^+3.2260P] where P = (Fo^2^+2Fc^2^)/3'
_refine_ls_weighting_scheme calc
_refine_ls_wR_factor_gt 0.0703
_refine_ls_wR_factor_ref 0.0739
_reflns_number_gt 1386
_reflns_number_total 1725
_reflns_threshold_expression I>2\s(I)
_cod_data_source_file sk1570.cif
_cod_data_source_block IV
_cod_depositor_comments
;
The following automatic conversions were performed:
'_symmetry_cell_setting' value 'Orthorhombic' changed to 'orthorhombic'
according to '/home/saulius/struct/CIF-dictionaries/cif_core.dic'
dictionary named 'cif_core.dic' version 2.4.1 from 2010-06-29.

Automatic conversion script
Id: cif_fix_enum 1527 2010-12-29 10:47:43Z saulius 

The following automatic conversions were performed:

'_symmetry_cell_setting' value 'Orthorhombic' changed to
'orthorhombic' according to
/home/saulius/struct/CIF-dictionaries/cif_core.dic dictionary named
'cif_core.dic' version 2.4.1 from 2010-06-29.

Automatic conversion script
Id: cif_fix_values 1715 2011-07-08 13:25:40Z adriana 
;
_cod_original_sg_symbol_Hall '-C 2bc 2'
_cod_database_code 2012956
_cod_database_fobs_code 2012956

loop_
_symmetry_equiv_pos_as_xyz
'x, y, z'
'-x, -y+1/2, z+1/2'
'-x, y+1/2, -z+1/2'
'x, -y, -z'
'x+1/2, y+1/2, z'
'-x+1/2, -y+1, z+1/2'
'-x+1/2, y+1, -z+1/2'
'x+1/2, -y+1/2, -z'
'-x, -y, -z'
'x, y-1/2, -z-1/2'
'x, -y-1/2, z-1/2'
'-x, y, z'
'-x+1/2, -y+1/2, -z'
'x+1/2, y, -z-1/2'
'x+1/2, -y, z-1/2'
'-x+1/2, y+1/2, z'

loop_
_atom_site_label
_atom_site_fract_x
_atom_site_fract_y
_atom_site_fract_z
_atom_site_U_iso_or_equiv
_atom_site_adp_type
_atom_site_calc_flag
_atom_site_refinement_flags
_atom_site_occupancy
_atom_site_disorder_assembly
_atom_site_disorder_group
_atom_site_type_symbol
Zr1 0.0000 0.15039(3) 0.56964(2) 0.03063(15) Uani d S 1 . . Zr
Cl1 0.0000 0.07877(9) 0.41179(7) 0.0422(3) Uani d S 1 . . Cl
Cl2 0.0000 0.17037(11) 0.72136(7) 0.0470(3) Uani d S 1 . . Cl
Cl3 0.13433(5) 0.14417(8) 0.56419(6) 0.0552(3) Uani d . 1 . . Cl
Cl4 0.0000 0.34968(10) 0.52937(9) 0.0537(3) Uani d S 1 . . Cl
Cl5 0.11584(6) 0.40936(9) 0.73073(7) 0.0635(3) Uani d . 1 . . Cl
Cl6 0.14964(6) 0.63068(9) 0.61942(6) 0.0614(3) Uani d . 1 . . Cl
Cl7 0.24468(6) 0.40472(8) 0.59714(6) 0.0588(3) Uani d . 1 . . Cl
P1 0.19578(5) 0.50311(8) 0.68220(5) 0.0385(2) Uani d . 1 . . P
N1 0.2500 0.5532(3) 0.7500 0.0401(9) Uani d S 1 . . N

loop_
_atom_site_aniso_label
_atom_site_aniso_U_11
_atom_site_aniso_U_22
_atom_site_aniso_U_33
_atom_site_aniso_U_12
_atom_site_aniso_U_13
_atom_site_aniso_U_23
Zr1 0.0313(3) 0.0286(2) 0.0319(2) 0.000 0.000 -0.00253(16)
Cl1 0.0650(8) 0.0310(5) 0.0306(5) 0.000 0.000 -0.0006(4)
Cl2 0.0627(8) 0.0454(7) 0.0329(6) 0.000 0.000 -0.0031(5)
Cl3 0.0321(5) 0.0592(6) 0.0743(6) 0.0003(4) 0.0017(4) -0.0189(5)
Cl4 0.0711(9) 0.0328(6) 0.0570(7) 0.000 0.000 0.0092(5)
Cl5 0.0547(6) 0.0701(7) 0.0656(6) -0.0202(5) 0.0057(5) 0.0059(5)
Cl6 0.0643(6) 0.0631(6) 0.0567(5) 0.0129(5) -0.0102(5) 0.0139(5)
Cl7 0.0741(7) 0.0578(6) 0.0446(5) 0.0040(5) 0.0047(4) -0.0150(4)
P1 0.0428(5) 0.0395(5) 0.0332(4) -0.0012(4) 0.0001(3) 0.0004(3)
N1 0.047(2) 0.040(2) 0.0335(19) 0.000 -0.0014(16) 0.000

loop_
_atom_type_symbol
_atom_type_description
_atom_type_scat_dispersion_real
_atom_type_scat_dispersion_imag
_atom_type_scat_source
N N 0.0061 0.0033 'International Tables Vol C Tables 4.2.6.8 and 6.1.1.4'
P P 0.1023 0.0942 'International Tables Vol C Tables 4.2.6.8 and 6.1.1.4'
Cl Cl 0.1484 0.1585 'International Tables Vol C Tables 4.2.6.8 and 6.1.1.4'
Zr Zr -2.9673 0.5597 'International Tables Vol C Tables 4.2.6.8 and 6.1.1.4'

loop_
_geom_angle_atom_site_label_1
_geom_angle_atom_site_label_2
_geom_angle_atom_site_label_3
_geom_angle_site_symmetry_1
_geom_angle_site_symmetry_3
_geom_angle
_geom_angle_publ_flag
Cl4 Zr1 Cl2 . . 100.04(5) y
Cl4 Zr1 Cl3 . . 91.08(3) ?
Cl2 Zr1 Cl3 . . 92.17(2) ?
Cl4 Zr1 Cl3 . 12 91.08(3) ?
Cl2 Zr1 Cl3 . 12 92.17(2) ?
Cl3 Zr1 Cl3 . 12 174.74(5) y
Cl4 Zr1 Cl1 . . 92.76(4) ?
Cl2 Zr1 Cl1 . . 167.20(4) y
Cl3 Zr1 Cl1 . . 87.55(2) ?
Cl3 Zr1 Cl1 12 . 87.55(2) ?
Cl4 Zr1 Cl1 . 9_556 170.84(4) y
Cl2 Zr1 Cl1 . 9_556 89.12(4) ?
Cl3 Zr1 Cl1 . 9_556 88.55(2) ?
Cl3 Zr1 Cl1 12 9_556 88.55(2) ?
Cl1 Zr1 Cl1 . 9_556 78.08(4) y
Zr1 Cl1 Zr1 . 9_556 101.92(4) y
N1 P1 Cl6 . . 109.86(14) y
N1 P1 Cl5 . . 113.57(8) y
Cl6 P1 Cl5 . . 107.02(6) ?
N1 P1 Cl7 . . 113.29(9) y
Cl6 P1 Cl7 . . 106.12(6) ?
Cl5 P1 Cl7 . . 106.52(6) ?
P1 N1 P1 . 7_546 136.8(3) y

loop_
_geom_bond_atom_site_label_1
_geom_bond_atom_site_label_2
_geom_bond_site_symmetry_2
_geom_bond_distance
_geom_bond_publ_flag
Zr1 Cl4 . 2.3640(12) y
Zr1 Cl2 . 2.3935(11) ?
Zr1 Cl3 . 2.4266(9) y
Zr1 Cl1 . 2.6106(11) y
Zr1 Cl1 9_556 2.6354(12) y
Cl5 P1 . 1.9520(12) ?
Cl6 P1 . 1.9471(12) ?
Cl7 P1 . 1.9565(12) ?
P1 N1 . 1.5554(16) y

loop_
_geom_torsion_atom_site_label_1
_geom_torsion_atom_site_label_2
_geom_torsion_atom_site_label_3
_geom_torsion_atom_site_label_4
_geom_torsion_site_symmetry_1
_geom_torsion_site_symmetry_4
_geom_torsion
_geom_torsion_publ_flag
Cl4 Zr1 Cl1 Zr1 . 9_556 180.0 ?
Cl2 Zr1 Cl1 Zr1 . 9_556 0.0 ?
Cl3 Zr1 Cl1 Zr1 . 9_556 89.04(3) ?
Cl3 Zr1 Cl1 Zr1 12 9_556 -89.04(3) ?
Cl1 Zr1 Cl1 Zr1 9_556 9_556 0.0 ?
Cl6 P1 N1 P1 . 7_546 -178.31(6) y
Cl5 P1 N1 P1 . 7_546 61.88(7) y
Cl7 P1 N1 P1 . 7_546 -59.83(7) y
